data_1558952
loop_
_publ_author_name
'Shen, Yongbing'
'Yamashita, Masahiro'
'Breedlove, Brian. K.'
'Herrmann, Carmen'
'Uchida, Kaiji'
'Cosquer, Goulven'
'Ishikawa, Manabu'
'Otsuka, Akihiro'
'Yoshina, Shinji K.'
'Yoshida, Takefumi'
'Yamochi, Hideki'
'Katagiri, Seiu'
'Ito, Hiroshi'
'Zhang, Haitao'

_publ_section_title
;
 Simultaneous Manifestations of Metallic Conductivity and Single-Molecule
 Magnetism in a Layered Molecule-based Compound&#x00A0;
;
_journal_name_full 'Chemical Science'
_journal_paper_doi 10.1039/D0SC04040A
_journal_year 2020
_chemical_formula_moiety 'C16 H20 Co N4 O8 S4, 4(C10 H8 O4 S4), 3(H2 O)'
_chemical_formula_sum 'C56 H58 Co N4 O27 S20'
_chemical_formula_weight 1919.19
_space_group_crystal_system triclinic
_space_group_IT_number 2
_space_group_name_Hall '-P 1'
_space_group_name_H-M_alt 'P -1'
_symmetry_Int_Tables_number 2
_audit_creation_date 2019-04-20
_audit_creation_method
;
Olex2 1.2
(compiled 2018.05.29 svn.r3508 for OlexSys, GUI svn.r5506)
;
_audit_update_record
;
2019-12-06 deposited with the CCDC.	2020-08-26 downloaded from the CCDC.
;
_cell_angle_alpha 102.965(12)
_cell_angle_beta 101.501(14)
_cell_angle_gamma 99.116(18)
_cell_formula_units_Z 2
_cell_length_a 12.498(12)
_cell_length_b 13.717(14)
_cell_length_c 22.91(2)
_cell_measurement_reflns_used 9067
_cell_measurement_temperature 120(2)
_cell_measurement_theta_max 27.3929
_cell_measurement_theta_min 3.0104
_cell_volume 3665(6)
_computing_molecular_graphics 'Olex2 (Dolomanov et al., 2009)'
_computing_publication_material 'Olex2 (Dolomanov et al., 2009)'
_computing_structure_refinement 'olex2.refine (Bourhis et al., 2015)'
_diffrn_ambient_temperature 120.35
_diffrn_detector_area_resol_mean 28.5714
_diffrn_measured_fraction_theta_full 88.7000
_diffrn_measured_fraction_theta_max 27.3929
_diffrn_measurement_device_type Molybdenum
_diffrn_measurement_method dtprofit.ref
_diffrn_radiation_type 'Mo K\a'
_diffrn_radiation_wavelength 0.71075
_diffrn_reflns_av_R_equivalents 0.0480
_diffrn_reflns_av_unetI/netI 0.0784
_diffrn_reflns_limit_h_max 16
_diffrn_reflns_limit_h_min -15
_diffrn_reflns_limit_k_max 17
_diffrn_reflns_limit_k_min -16
_diffrn_reflns_limit_l_max 29
_diffrn_reflns_limit_l_min -29
_diffrn_reflns_number 24593
_diffrn_reflns_theta_full 27.3514
_diffrn_reflns_theta_max 27.35
_diffrn_reflns_theta_min 3.98
_exptl_absorpt_coefficient_mu 0.889
_exptl_absorpt_correction_T_max 1.0000
_exptl_absorpt_correction_T_min 0.7669
_exptl_absorpt_correction_type multi-scan
_exptl_crystal_colour Black
_exptl_crystal_density_diffrn 1.7395
_exptl_crystal_density_meas ?
_exptl_crystal_density_method 'not measured'
_exptl_crystal_description Plate
_exptl_crystal_F_000 1976.5621
_exptl_crystal_preparation 'Magnetic properties'
_exptl_crystal_size_max 0.8000
_exptl_crystal_size_mid 0.3000
_exptl_crystal_size_min 0.0200
_refine_diff_density_max 2.7842
_refine_diff_density_min -1.0129
_refine_diff_density_rms 0.2362
_refine_ls_d_res_high 0.7735
_refine_ls_d_res_low 5.1165
_refine_ls_goodness_of_fit_ref 1.0266
_refine_ls_hydrogen_treatment constr
_refine_ls_matrix_type full
_refine_ls_number_constraints 89
_refine_ls_number_parameters 986
_refine_ls_number_reflns 14567
_refine_ls_number_restraints 0
_refine_ls_restrained_S_all 1.0266
_refine_ls_R_factor_all 0.1190
_refine_ls_R_factor_gt 0.0711
_refine_ls_shift/su_max 0.003
_refine_ls_shift/su_mean 0.000
_refine_ls_structure_factor_coef Fsqd
_refine_ls_weighting_details 'w=1/[\s^2^(Fo^2^)+(0.1099P)^2^+3.3443P] where P=(Fo^2^+2Fc^2^)/3'
_refine_ls_weighting_scheme calc
_refine_ls_wR_factor_gt 0.1751
_refine_ls_wR_factor_ref 0.2209
_reflns_Friedel_coverage 0.0
_reflns_limit_h_max 14
_reflns_limit_h_min -16
_reflns_limit_k_max 17
_reflns_limit_k_min -17
_reflns_limit_l_max 29
_reflns_limit_l_min 0
_reflns_number_gt 8726
_reflns_number_total 14567
_reflns_threshold_expression I>=2u(I)
_cod_data_source_file d0sc04040a2.cif
_cod_data_source_block 190420_BO4_Copdms2
_cod_depositor_comments
;
The following automatic conversions were performed:

data item '_exptl_absorpt_correction_type' value 'Multi-scan' was
changed to 'multi-scan' in accordance with the
/home/data/users/saulius/crontab/automatic-downloads/rss-feeds/RSC/lib/dictionaries/cif_core.dic
dictionary named 'cif_core.dic' version 2.4.2 last updated on
2011-04-26.

data item '_exptl_crystal_density_meas' value 'not measured' was
changed to '?' -- the value is perceived as not measured.

Automatic conversion script
Id: cif_fix_values 7556 2019-12-06 15:28:31Z antanas 
;
_cod_original_cell_volume 3664(6)
_cod_database_code 1558952
_olex2_refinement_description
;
1. Fixed Uiso
 At 1.2 times of:
  All C(H) groups, All C(H,H) groups
 At 1.5 times of:
  All C(H,H,H) groups, All O(H,H) groups
2.a Free rotating group:
 O27(H27a,H27b), O26(H26a,H26b), O25(H25a,H25b)
2.b Secondary CH2 refined with riding coordinates:
 C12(H12a,H12b), C30(H30a,H30b), C32(H32a,H32b), C9(H9a,H9b), C19(H19a,H19b),
 C40(H40a,H40b), C21(H21a,H21b), C1(H1a,H1b), C29(H29a,H29b), C31(H31a,H31b),
 C22(H22a,H22b), C11(H11a,H11b), C39(H39a,H39b), C10(H10a,H10b), C20(H20a,H20b),
  C2(H2a,H2b)
2.c Aromatic/amide H refined with riding coordinates:
 C42(H42), C43(H43), C44(H44), C02Q(H02Q), C52(H52), C53(H53), C54(H54),
 C55(H55)
2.d Idealised Me refined as rotating group:
 C48(H48a,H48b,H48c), C49(H49a,H49b,H49c), C47(H47a,H47b,H47c), C50(H50a,H50b,
 H50c)
;
_olex2_submission_special_instructions 'No special instructions were received'

loop_
_space_group_symop_id
_space_group_symop_operation_xyz
1 x,y,z
2 -x,-y,-z

loop_
_atom_site_label
_atom_site_type_symbol
_atom_site_fract_x
_atom_site_fract_y
_atom_site_fract_z
_atom_site_U_iso_or_equiv
_atom_site_adp_type
_atom_site_occupancy
_atom_site_refinement_flags_posn
Co1 Co 0.24216(6) 0.28243(6) 0.53688(3) 0.01424(19) Uani 1.000000 .
S11 S 0.26486(10) 0.58382(10) 0.94678(5) 0.0108(3) Uani 1.000000 .
S7 S 0.02250(10) 0.42646(10) 1.08879(6) 0.0118(3) Uani 1.000000 .
S9 S 0.39376(10) 0.68103(10) 1.09100(5) 0.0107(3) Uani 1.000000 .
S6 S -0.11506(10) 0.33368(10) 0.94555(5) 0.0104(3) Uani 1.000000 .
S15 S 0.99216(10) 0.91984(10) 1.05923(6) 0.0111(3) Uani 1.000000 .
S16 S 0.77844(11) 0.93188(10) 1.09724(6) 0.0116(3) Uani 1.000000 .
S14 S 0.85298(11) 0.82444(10) 0.91676(6) 0.0116(3) Uani 1.000000 .
S5 S 0.09928(11) 0.32126(10) 0.90811(6) 0.0125(3) Uani 1.000000 .
S13 S 0.64174(10) 0.84080(10) 0.95686(5) 0.0107(3) Uani 1.000000 .
S3 S -0.13919(10) 0.16551(10) 0.05269(5) 0.0109(3) Uani 1.000000 .
S8 S 0.23594(10) 0.41480(10) 1.04983(6) 0.0115(3) Uani 1.000000 .
S1 S -0.26831(11) 0.07043(10) -0.09115(6) 0.0116(3) Uani 1.000000 .
S2 S -0.48661(10) 0.08089(10) -0.05721(5) 0.0106(3) Uani 1.000000 .
S10 S 0.61145(10) 0.66954(10) 1.05781(5) 0.0104(3) Uani 1.000000 .
S4 S -0.35848(10) 0.17522(10) 0.08485(5) 0.0110(3) Uani 1.000000 .
S12 S 0.48345(10) 0.57138(10) 0.91510(6) 0.0102(3) Uani 1.000000 .
S17 S 0.42114(11) 0.48024(11) 0.61686(6) 0.0171(3) Uani 1.000000 .
S18 S 0.04635(12) 0.25001(11) 0.42009(6) 0.0180(3) Uani 1.000000 .
S19 S 0.05445(12) 0.21405(12) 0.60459(6) 0.0184(3) Uani 1.000000 .
S20 S 0.41769(11) 0.16269(11) 0.48881(6) 0.0176(3) Uani 1.000000 .
O6 O -0.2258(3) 0.2611(3) 0.82685(16) 0.0128(8) Uani 1.000000 .
O12 O 0.3741(3) 0.4857(3) 0.79718(15) 0.0112(7) Uani 1.000000 .
O11 O 0.1604(3) 0.5020(3) 0.82770(15) 0.0123(8) Uani 1.000000 .
O13 O 0.5260(3) 0.7665(3) 0.84013(16) 0.0147(8) Uani 1.000000 .
O2 O -0.3788(3) -0.0017(3) -0.20941(16) 0.0155(8) Uani 1.000000 .
O5 O -0.0148(3) 0.2489(3) 0.79014(16) 0.0159(8) Uani 1.000000 .
O10 O 0.7166(3) 0.7448(3) 1.17642(16) 0.0145(8) Uani 1.000000 .
O1 O -0.5925(3) 0.0073(3) -0.17605(16) 0.0135(8) Uani 1.000000 .
O14 O 0.7328(3) 0.7486(3) 0.80009(15) 0.0168(8) Uani 1.000000 .
O16 O 1.1043(3) 0.9964(3) 1.17761(16) 0.0171(8) Uani 1.000000 .
O4 O -0.2505(3) 0.2545(3) 0.20356(16) 0.0154(8) Uani 1.000000 .
O8 O 0.3481(3) 0.4857(3) 1.16835(17) 0.0181(9) Uani 1.000000 .
O15 O 0.8942(3) 1.0068(3) 1.21460(16) 0.0174(8) Uani 1.000000 .
O3 O -0.0352(3) 0.2451(3) 0.17179(16) 0.0159(8) Uani 1.000000 .
O9 O 0.5039(3) 0.7590(3) 1.21002(15) 0.0143(8) Uani 1.000000 .
O7 O 0.1393(3) 0.4965(3) 1.20670(16) 0.0171(8) Uani 1.000000 .
O21 O 0.4362(3) 0.4016(3) 0.65033(18) 0.0225(9) Uani 1.000000 .
O20 O 0.0341(4) 0.3106(3) 0.5931(2) 0.0284(10) Uani 1.000000 .
O23 O 0.0408(3) 0.1501(3) 0.43272(18) 0.0225(9) Uani 1.000000 .
O19 O 0.0541(3) 0.2053(3) 0.66746(18) 0.0230(9) Uani 1.000000 .
O24 O 0.0368(3) 0.2486(3) 0.35461(18) 0.0262(10) Uani 1.000000 .
O17 O 0.5242(3) 0.1437(3) 0.51858(18) 0.0253(10) Uani 1.000000 .
O18 O 0.4260(3) 0.2527(3) 0.46389(19) 0.0265(10) Uani 1.000000 .
O27 O 0.1323(4) 0.5249(4) 0.63733(19) 0.0317(11) Uani 1.000000 .
O22 O 0.4156(4) 0.5796(3) 0.65488(18) 0.0277(10) Uani 1.000000 .
N3 N 0.1693(4) 0.1996(4) 0.5866(2) 0.0161(10) Uani 1.000000 .
N4 N 0.3335(4) 0.1731(4) 0.5323(2) 0.0202(11) Uani 1.000000 .
C14 C 0.6311(4) 0.7928(4) 0.8782(2) 0.0116(10) Uani 1.000000 .
N2 N 0.3136(4) 0.4322(4) 0.5608(2) 0.0179(10) Uani 1.000000 .
C37 C 0.2441(4) 0.4579(4) 1.1298(2) 0.0116(10) Uani 1.000000 .
N1 N 0.1591(4) 0.3230(4) 0.4646(2) 0.0182(10) Uani 1.000000 .
C35 C 0.0305(4) 0.3550(4) 0.9680(2) 0.0071(10) Uani 1.000000 .
O26 O 0.5907(4) 0.2602(4) 0.6515(2) 0.0422(13) Uani 1.000000 .
C28 C 0.2628(4) 0.5323(4) 0.8693(2) 0.0099(10) Uani 1.000000 .
C4 C -0.4897(4) 0.0365(4) -0.1352(2) 0.0122(11) Uani 1.000000 .
C34 C -0.1223(4) 0.2883(4) 0.8666(2) 0.0117(11) Uani 1.000000 .
C17 C 1.0004(4) 0.9663(4) 1.1383(2) 0.0108(10) Uani 1.000000 .
C7 C -0.1379(4) 0.2135(4) 0.1308(2) 0.0109(10) Uani 1.000000 .
C24 C 0.6152(4) 0.7166(4) 1.1364(2) 0.0101(10) Uani 1.000000 .
C27 C 0.3612(4) 0.5250(4) 0.8549(2) 0.0104(10) Uani 1.000000 .
C23 C 0.5155(4) 0.7231(4) 1.1512(2) 0.0126(11) Uani 1.000000 .
C5 C -0.3412(4) 0.1025(4) -0.0340(2) 0.0105(10) Uani 1.000000 .
C16 C 0.8473(4) 0.8994(4) 1.0381(2) 0.0112(10) Uani 1.000000 .
C38 C 0.1468(4) 0.4639(4) 1.1469(2) 0.0128(11) Uani 1.000000 .
C25 C 0.4655(4) 0.6467(4) 1.0336(2) 0.0095(10) Uani 1.000000 .
C36 C 0.0896(4) 0.3933(4) 1.0287(2) 0.0096(10) Uani 1.000000 .
C12 C 0.5273(5) 0.6994(4) 0.7801(2) 0.0170(12) Uani 1.000000 .
C30 C 0.1682(4) 0.4369(4) 0.7684(2) 0.0116(11) Uani 1.000000 .
C32 C -0.2201(4) 0.2023(4) 0.7658(2) 0.0162(12) Uani 1.000000 .
C33 C -0.0250(4) 0.2816(4) 0.8496(2) 0.0124(11) Uani 1.000000 .
C3 C -0.3906(4) 0.0321(4) -0.1508(2) 0.0114(10) Uani 1.000000 .
C13 C 0.7273(4) 0.7852(4) 0.8594(2) 0.0128(11) Uani 1.000000 .
C8 C -0.2376(5) 0.2195(4) 0.1451(2) 0.0131(11) Uani 1.000000 .
C18 C 0.9043(4) 0.9725(4) 1.1557(2) 0.0133(11) Uani 1.000000 .
C26 C 0.4093(4) 0.6052(4) 0.9721(2) 0.0096(10) Uani 1.000000 .
C9 C -0.0465(4) 0.3089(4) 0.2296(2) 0.0147(11) Uani 1.000000 .
O25 O 0.2693(4) 0.2401(5) 0.3483(2) 0.0562(16) Uani 1.000000 .
C19 C 1.0992(5) 1.0607(5) 1.2371(2) 0.0188(12) Uani 1.000000 .
C6 C -0.2851(4) 0.1424(4) 0.0276(2) 0.0082(10) Uani 1.000000 .
C15 C 0.7869(4) 0.8590(4) 0.9772(2) 0.0082(10) Uani 1.000000 .
C40 C 0.3432(5) 0.5472(4) 1.2288(2) 0.0212(13) Uani 1.000000 .
C21 C 0.7093(4) 0.8090(4) 1.2365(2) 0.0137(11) Uani 1.000000 .
C46 C 0.3048(4) 0.0983(4) 0.5632(2) 0.0172(12) Uani 1.000000 .
C1 C -0.4825(4) -0.0084(4) -0.2542(2) 0.0169(12) Uani 1.000000 .
C29 C 0.2734(4) 0.4826(4) 0.7506(2) 0.0152(11) Uani 1.000000 .
C31 C -0.1188(4) 0.2503(4) 0.7471(2) 0.0170(12) Uani 1.000000 .
C56 C 0.1904(4) 0.4280(4) 0.4649(3) 0.0165(11) Uani 1.000000 .
C22 C 0.6055(4) 0.7630(4) 1.2553(2) 0.0161(12) Uani 1.000000 .
C41 C 0.2139(4) 0.1105(4) 0.5916(2) 0.0147(11) Uani 1.000000 .
C51 C 0.2739(4) 0.4872(4) 0.5175(3) 0.0167(11) Uani 1.000000 .
C11 C 0.6255(5) 0.7431(4) 0.7578(2) 0.0187(12) Uani 1.000000 .
C39 C 0.2450(5) 0.5015(4) 1.2501(2) 0.0190(12) Uani 1.000000 .
C10 C -0.1482(4) 0.2614(5) 0.2491(2) 0.0158(12) Uani 1.000000 .
C20 C 1.0002(4) 1.0125(4) 1.2582(2) 0.0162(12) Uani 1.000000 .
C2 C -0.5837(5) -0.0560(4) -0.2346(2) 0.0171(12) Uani 1.000000 .
C42 C 0.1773(5) 0.0393(4) 0.6228(2) 0.0183(12) Uani 1.000000 .
C02Q C 0.3547(5) 0.0158(4) 0.5661(3) 0.0221(13) Uani 1.000000 .
C43 C 0.2250(5) -0.0440(4) 0.6247(3) 0.0244(14) Uani 1.000000 .
C55 C 0.1483(5) 0.4752(5) 0.4196(3) 0.0204(12) Uani 1.000000 .
C48 C -0.0558(5) 0.1146(5) 0.5534(3) 0.0254(14) Uani 1.000000 .
C49 C -0.0656(5) 0.3031(5) 0.4420(3) 0.0258(14) Uani 1.000000 .
C44 C 0.3153(5) -0.0566(5) 0.5971(3) 0.0213(13) Uani 1.000000 .
C53 C 0.2693(5) 0.6374(5) 0.4771(3) 0.0232(13) Uani 1.000000 .
C52 C 0.3136(5) 0.5923(4) 0.5234(3) 0.0194(12) Uani 1.000000 .
C47 C 0.3551(5) 0.0529(5) 0.4254(3) 0.0257(14) Uani 1.000000 .
C54 C 0.1856(5) 0.5777(5) 0.4252(3) 0.0258(14) Uani 1.000000 .
C50 C 0.5388(5) 0.5007(6) 0.5854(3) 0.0322(16) Uani 1.000000 .
H42 H 0.1187(5) 0.0488(4) 0.6429(2) 0.0219(14) Uiso 1.000000 R
H43 H 0.1973(5) -0.0931(4) 0.6444(3) 0.0293(16) Uiso 1.000000 R
H44 H 0.3497(5) -0.1131(5) 0.5993(3) 0.0256(15) Uiso 1.000000 R
H02Q H 0.4152(5) 0.0073(4) 0.5475(3) 0.0265(15) Uiso 1.000000 R
H52 H 0.3702(5) 0.6324(4) 0.5586(3) 0.0233(15) Uiso 1.000000 R
H53 H 0.2959(5) 0.7079(5) 0.4809(3) 0.0278(16) Uiso 1.000000 R
H54 H 0.1547(5) 0.6079(5) 0.3941(3) 0.0309(17) Uiso 1.000000 R
H55 H 0.0926(5) 0.4354(5) 0.3839(3) 0.0245(15) Uiso 1.000000 R
H12a H 0.5327(5) 0.6302(4) 0.7846(2) 0.0204(14) Uiso 1.000000 R
H12b H 0.4569(5) 0.6934(4) 0.7494(2) 0.0204(14) Uiso 1.000000 R
H30a H 0.1714(4) 0.3669(4) 0.7724(2) 0.0140(13) Uiso 1.000000 R
H30b H 0.1011(4) 0.4322(4) 0.7357(2) 0.0140(13) Uiso 1.000000 R
H32a H -0.2162(4) 0.1312(4) 0.7668(2) 0.0194(14) Uiso 1.000000 R
H32b H -0.2887(4) 0.1998(4) 0.7347(2) 0.0194(14) Uiso 1.000000 R
H9a H 0.0218(4) 0.3175(4) 0.2625(2) 0.0176(13) Uiso 1.000000 R
H9b H -0.0538(4) 0.3775(4) 0.2245(2) 0.0176(13) Uiso 1.000000 R
H19a H 1.1693(5) 1.0683(5) 1.2684(2) 0.0225(15) Uiso 1.000000 R
H19b H 1.0913(5) 1.1297(5) 1.2330(2) 0.0225(15) Uiso 1.000000 R
H40a H 0.4131(5) 0.5522(4) 1.2597(2) 0.0255(16) Uiso 1.000000 R
H40b H 0.3377(5) 0.6173(4) 1.2261(2) 0.0255(16) Uiso 1.000000 R
H21a H 0.7771(4) 0.8135(4) 1.2687(2) 0.0164(13) Uiso 1.000000 R
H21b H 0.7056(4) 0.8791(4) 1.2330(2) 0.0164(13) Uiso 1.000000 R
H1a H -0.4889(4) 0.0610(4) -0.2582(2) 0.0202(14) Uiso 1.000000 R
H1b H -0.4808(4) -0.0505(4) -0.2952(2) 0.0202(14) Uiso 1.000000 R
H29a H 0.2704(4) 0.5528(4) 0.7470(2) 0.0182(14) Uiso 1.000000 R
H29b H 0.2763(4) 0.4406(4) 0.7099(2) 0.0182(14) Uiso 1.000000 R
H31a H -0.1219(4) 0.3219(4) 0.7468(2) 0.0204(14) Uiso 1.000000 R
H31b H -0.1196(4) 0.2121(4) 0.7048(2) 0.0204(14) Uiso 1.000000 R
H22a H 0.6037(4) 0.8050(4) 1.2962(2) 0.0193(14) Uiso 1.000000 R
H22b H 0.6094(4) 0.6930(4) 1.2589(2) 0.0193(14) Uiso 1.000000 R
H11a H 0.6200(5) 0.8126(4) 0.7537(2) 0.0225(15) Uiso 1.000000 R
H11b H 0.6227(5) 0.6997(4) 0.7164(2) 0.0225(15) Uiso 1.000000 R
H39a H 0.2461(5) 0.5436(4) 1.2915(2) 0.0227(15) Uiso 1.000000 R
H39b H 0.2508(5) 0.4317(4) 1.2535(2) 0.0227(15) Uiso 1.000000 R
H10a H -0.1506(4) 0.3037(5) 0.2897(2) 0.0189(14) Uiso 1.000000 R
H10b H -0.1419(4) 0.1921(5) 0.2533(2) 0.0189(14) Uiso 1.000000 R
H20a H 1.0007(4) 1.0537(4) 1.2997(2) 0.0194(14) Uiso 1.000000 R
H20b H 1.0071(4) 0.9427(4) 1.2612(2) 0.0194(14) Uiso 1.000000 R
H2a H -0.5770(5) -0.1251(4) -0.2302(2) 0.0206(14) Uiso 1.000000 R
H2b H -0.6524(5) -0.0634(4) -0.2669(2) 0.0206(14) Uiso 1.000000 R
H48a H -0.1274(5) 0.1257(17) 0.5618(12) 0.038(2) Uiso 1.000000 GR
H48b H -0.057(2) 0.115(2) 0.5106(3) 0.038(2) Uiso 1.000000 GR
H48c H -0.0441(18) 0.0484(6) 0.5596(13) 0.038(2) Uiso 1.000000 GR
H49a H -0.1369(5) 0.2562(15) 0.4194(14) 0.039(2) Uiso 1.000000 GR
H49b H -0.0576(19) 0.313(3) 0.4865(4) 0.039(2) Uiso 1.000000 GR
H49c H -0.064(2) 0.3691(15) 0.4320(17) 0.039(2) Uiso 1.000000 GR
H47a H 0.4067(14) 0.0418(18) 0.3987(10) 0.039(2) Uiso 1.000000 GR
H47b H 0.338(3) -0.0073(7) 0.4411(3) 0.039(2) Uiso 1.000000 GR
H47c H 0.2856(17) 0.0638(13) 0.4017(11) 0.039(2) Uiso 1.000000 GR
H50a H 0.6066(7) 0.528(3) 0.6190(3) 0.048(2) Uiso 1.000000 GR
H50b H 0.545(2) 0.4356(8) 0.5593(17) 0.048(2) Uiso 1.000000 GR
H50c H 0.5299(18) 0.550(3) 0.5605(17) 0.048(2) Uiso 1.000000 GR
H27a H 0.197(2) 0.532(5) 0.628(3) 0.0475(17) Uiso 1.000000 G
H27b H 0.082(3) 0.484(5) 0.6058(18) 0.0475(17) Uiso 1.000000 G
H26a H 0.561(6) 0.215(4) 0.6161(18) 0.0633(19) Uiso 1.000000 G
H26b H 0.555(5) 0.310(4) 0.655(3) 0.0633(19) Uiso 1.000000 G
H25a H 0.287(6) 0.264(7) 0.3883(5) 0.084(2) Uiso 1.000000 G
H25b H 0.199(2) 0.211(7) 0.339(3) 0.084(2) Uiso 1.000000 G

loop_
_atom_site_aniso_label
_atom_site_aniso_U_11
_atom_site_aniso_U_22
_atom_site_aniso_U_33
_atom_site_aniso_U_12
_atom_site_aniso_U_13
_atom_site_aniso_U_23
Co1 0.0139(4) 0.0150(4) 0.0126(3) 0.0017(3) 0.0015(3) 0.0036(3)
S11 0.0088(6) 0.0134(7) 0.0098(6) 0.0022(5) 0.0019(5) 0.0031(5)
S7 0.0084(7) 0.0143(7) 0.0117(6) 0.0014(5) 0.0027(5) 0.0022(5)
S9 0.0093(7) 0.0120(7) 0.0090(6) 0.0004(5) 0.0019(5) 0.0008(5)
S6 0.0068(6) 0.0137(7) 0.0098(6) 0.0008(5) 0.0018(5) 0.0020(5)
S15 0.0092(6) 0.0134(7) 0.0099(6) 0.0015(5) 0.0023(5) 0.0023(5)
S16 0.0106(6) 0.0126(7) 0.0104(6) 0.0008(5) 0.0026(5) 0.0017(5)
S14 0.0113(7) 0.0123(7) 0.0098(6) 0.0011(5) 0.0037(5) 0.0006(5)
S5 0.0106(7) 0.0143(7) 0.0124(6) 0.0015(5) 0.0036(5) 0.0033(5)
S13 0.0082(6) 0.0145(7) 0.0086(6) 0.0013(5) 0.0022(5) 0.0019(5)
S3 0.0083(6) 0.0144(7) 0.0085(6) 0.0005(5) 0.0012(5) 0.0020(5)
S8 0.0085(7) 0.0136(7) 0.0122(6) 0.0016(5) 0.0019(5) 0.0038(5)
S1 0.0096(6) 0.0139(7) 0.0105(6) 0.0010(5) 0.0032(5) 0.0019(5)
S2 0.0083(6) 0.0137(7) 0.0080(6) 0.0014(5) 0.0013(5) 0.0006(5)
S10 0.0075(6) 0.0132(7) 0.0093(6) 0.0011(5) 0.0007(5) 0.0024(5)
S4 0.0096(7) 0.0132(7) 0.0083(6) 0.0002(5) 0.0018(5) 0.0011(5)
S12 0.0079(6) 0.0121(7) 0.0106(6) 0.0013(5) 0.0025(5) 0.0031(5)
S17 0.0149(7) 0.0212(8) 0.0116(6) 0.0003(6) 0.0020(5) 0.0004(5)
S18 0.0178(7) 0.0187(8) 0.0140(6) 0.0005(6) -0.0008(5) 0.0038(5)
S19 0.0151(7) 0.0251(8) 0.0143(6) 0.0053(6) 0.0034(5) 0.0034(5)
S20 0.0152(7) 0.0196(8) 0.0176(7) 0.0015(6) 0.0076(5) 0.0026(5)
O6 0.0056(18) 0.021(2) 0.0099(17) 0.0037(15) 0.0006(13) 0.0021(15)
O12 0.0061(18) 0.019(2) 0.0100(17) 0.0052(15) 0.0032(13) 0.0033(14)
O11 0.0091(18) 0.018(2) 0.0064(16) 0.0008(15) -0.0016(13) 0.0010(14)
O13 0.0113(19) 0.020(2) 0.0112(18) 0.0053(16) -0.0003(14) 0.0020(15)
O2 0.015(2) 0.019(2) 0.0131(18) 0.0052(16) 0.0065(15) 0.0023(15)
O5 0.014(2) 0.022(2) 0.0117(18) 0.0020(16) 0.0062(15) 0.0029(15)
O10 0.0081(18) 0.019(2) 0.0149(18) 0.0052(16) 0.0023(14) 0.0009(15)
O1 0.0088(19) 0.019(2) 0.0102(17) 0.0031(16) 0.0005(14) -0.0006(15)
O14 0.024(2) 0.019(2) 0.0051(17) -0.0002(17) 0.0043(15) 0.0008(15)
O16 0.012(2) 0.025(2) 0.0111(18) 0.0043(17) 0.0007(14) -0.0001(16)
O4 0.017(2) 0.022(2) 0.0066(17) 0.0050(16) 0.0036(14) -0.0003(15)
O8 0.016(2) 0.020(2) 0.0133(18) 0.0043(17) -0.0043(15) 0.0007(16)
O15 0.018(2) 0.022(2) 0.0101(18) 0.0062(17) 0.0037(15) 0.0005(15)
O3 0.0090(19) 0.022(2) 0.0132(18) 0.0023(16) -0.0005(14) 0.0012(15)
O9 0.0125(19) 0.023(2) 0.0070(17) 0.0057(16) 0.0048(14) -0.0003(15)
O7 0.015(2) 0.023(2) 0.0100(17) 0.0027(17) 0.0040(15) -0.0033(15)
O21 0.020(2) 0.027(2) 0.018(2) -0.0003(18) -0.0008(16) 0.0083(17)
O20 0.033(3) 0.024(2) 0.028(2) 0.013(2) 0.0070(19) 0.0040(19)
O23 0.026(2) 0.017(2) 0.023(2) 0.0047(18) 0.0021(17) 0.0047(17)
O19 0.016(2) 0.040(3) 0.019(2) 0.0124(19) 0.0093(16) 0.0095(18)
O24 0.029(2) 0.030(3) 0.015(2) 0.001(2) -0.0007(17) 0.0075(18)
O17 0.018(2) 0.033(3) 0.025(2) 0.0088(19) 0.0051(17) 0.0044(19)
O18 0.029(2) 0.031(3) 0.023(2) 0.005(2) 0.0106(18) 0.0113(19)
O27 0.030(3) 0.043(3) 0.024(2) 0.025(2) 0.0011(19) 0.004(2)
O22 0.039(3) 0.020(2) 0.017(2) -0.0012(19) 0.0076(18) -0.0051(17)
N3 0.015(2) 0.015(3) 0.018(2) 0.0017(19) 0.0056(18) 0.0046(19)
N4 0.022(3) 0.024(3) 0.017(2) 0.005(2) 0.0042(19) 0.010(2)
C14 0.016(3) 0.007(3) 0.011(2) 0.001(2) 0.003(2) 0.0040(19)
N2 0.013(2) 0.017(3) 0.020(2) -0.000(2) -0.0011(18) 0.0052(19)
C37 0.007(3) 0.011(3) 0.011(2) -0.003(2) -0.0044(19) 0.0003(19)
N1 0.017(3) 0.017(3) 0.017(2) 0.001(2) -0.0024(19) 0.0049(19)
C35 0.006(2) 0.004(2) 0.013(2) 0.0048(19) 0.0041(19) 0.0025(18)
O26 0.048(3) 0.045(3) 0.027(3) 0.020(3) -0.004(2) 0.001(2)
C28 0.010(3) 0.010(3) 0.008(2) 0.000(2) -0.0004(19) 0.0034(19)
C4 0.012(3) 0.013(3) 0.009(2) 0.001(2) 0.0018(19) 0.0010(19)
C34 0.012(3) 0.012(3) 0.010(2) -0.001(2) 0.0034(19) 0.0026(19)
C17 0.008(3) 0.015(3) 0.006(2) 0.001(2) -0.0023(18) 0.0010(19)
C7 0.006(3) 0.014(3) 0.010(2) -0.002(2) -0.0023(18) 0.0061(19)
C24 0.011(3) 0.014(3) 0.003(2) -0.000(2) -0.0040(18) 0.0041(18)
C27 0.016(3) 0.008(3) 0.007(2) 0.002(2) 0.0022(19) 0.0014(18)
C23 0.011(3) 0.016(3) 0.009(2) -0.001(2) 0.0048(19) -0.001(2)
C5 0.010(3) 0.005(2) 0.016(2) -0.003(2) 0.004(2) 0.0026(19)
C16 0.010(3) 0.013(3) 0.011(2) 0.002(2) 0.0048(19) 0.0031(19)
C38 0.016(3) 0.013(3) 0.007(2) 0.000(2) 0.0010(19) -0.0016(19)
C25 0.010(3) 0.010(3) 0.010(2) 0.007(2) 0.0029(19) 0.0012(19)
C36 0.006(2) 0.008(3) 0.013(2) -0.001(2) -0.0002(19) 0.0031(19)
C12 0.026(3) 0.011(3) 0.008(2) 0.000(2) -0.001(2) -0.003(2)
C30 0.011(3) 0.014(3) 0.008(2) 0.001(2) -0.0026(19) 0.0024(19)
C32 0.017(3) 0.020(3) 0.009(2) 0.004(2) 0.000(2) 0.003(2)
C33 0.021(3) 0.007(3) 0.009(2) 0.002(2) 0.007(2) -0.0008(19)
C3 0.016(3) 0.009(3) 0.009(2) 0.003(2) 0.006(2) 0.0007(19)
C13 0.016(3) 0.013(3) 0.007(2) -0.001(2) 0.004(2) -0.0009(19)
C8 0.019(3) 0.010(3) 0.008(2) 0.002(2) 0.003(2) 0.0002(19)
C18 0.018(3) 0.012(3) 0.009(2) 0.002(2) 0.005(2) -0.0005(19)
C26 0.011(3) 0.008(3) 0.012(2) 0.007(2) 0.0055(19) 0.0030(19)
C9 0.011(3) 0.017(3) 0.013(2) 0.002(2) -0.004(2) 0.004(2)
O25 0.043(3) 0.095(5) 0.020(2) -0.001(3) 0.010(2) 0.003(3)
C19 0.019(3) 0.021(3) 0.011(2) 0.001(2) -0.000(2) -0.002(2)
C6 0.006(2) 0.009(3) 0.009(2) 0.0026(19) -0.0005(18) 0.0016(18)
C15 0.008(2) 0.007(2) 0.012(2) 0.0049(19) 0.0044(19) 0.0031(18)
C40 0.024(3) 0.015(3) 0.015(3) 0.004(2) -0.009(2) -0.004(2)
C21 0.014(3) 0.014(3) 0.010(2) -0.001(2) 0.002(2) -0.001(2)
C46 0.010(3) 0.025(3) 0.013(3) -0.005(2) -0.002(2) 0.007(2)
C1 0.019(3) 0.022(3) 0.010(2) 0.008(2) 0.001(2) 0.003(2)
C29 0.021(3) 0.016(3) 0.007(2) 0.006(2) 0.002(2) 0.002(2)
C31 0.015(3) 0.021(3) 0.017(3) 0.003(2) 0.007(2) 0.007(2)
C56 0.014(3) 0.015(3) 0.022(3) 0.003(2) 0.009(2) 0.002(2)
C22 0.019(3) 0.021(3) 0.007(2) 0.009(2) -0.001(2) 0.002(2)
C41 0.016(3) 0.018(3) 0.010(2) 0.004(2) 0.003(2) 0.002(2)
C51 0.012(3) 0.021(3) 0.021(3) 0.005(2) 0.008(2) 0.009(2)
C11 0.029(3) 0.020(3) 0.005(2) 0.003(3) 0.004(2) -0.001(2)
C39 0.031(3) 0.014(3) 0.009(2) 0.007(2) -0.000(2) 0.000(2)
C10 0.011(3) 0.026(3) 0.007(2) 0.005(2) -0.0031(19) 0.003(2)
C20 0.020(3) 0.017(3) 0.009(2) 0.002(2) 0.002(2) -0.000(2)
C2 0.017(3) 0.016(3) 0.013(3) 0.004(2) -0.002(2) -0.003(2)
C42 0.021(3) 0.016(3) 0.017(3) -0.001(2) 0.008(2) 0.003(2)
C02Q 0.013(3) 0.016(3) 0.031(3) 0.002(2) -0.002(2) -0.000(2)
C43 0.040(4) 0.010(3) 0.022(3) -0.005(3) 0.013(3) 0.005(2)
C55 0.015(3) 0.026(3) 0.022(3) 0.007(2) 0.003(2) 0.009(2)
C48 0.012(3) 0.041(4) 0.020(3) -0.006(3) 0.002(2) 0.011(3)
C49 0.019(3) 0.028(4) 0.024(3) -0.002(3) 0.002(2) 0.002(3)
C44 0.020(3) 0.016(3) 0.025(3) 0.004(2) -0.000(2) 0.004(2)
C53 0.027(3) 0.016(3) 0.032(3) 0.004(3) 0.015(3) 0.012(3)
C52 0.015(3) 0.019(3) 0.026(3) 0.006(2) 0.008(2) 0.006(2)
C47 0.027(3) 0.025(3) 0.021(3) 0.000(3) 0.008(2) -0.001(2)
C54 0.030(4) 0.022(3) 0.034(3) 0.012(3) 0.010(3) 0.019(3)
C50 0.020(3) 0.048(5) 0.030(3) 0.005(3) 0.008(3) 0.014(3)

loop_
_atom_type_symbol
_atom_type_scat_dispersion_real
_atom_type_scat_dispersion_imag
_atom_type_scat_Cromer_Mann_a1
_atom_type_scat_Cromer_Mann_a2
_atom_type_scat_Cromer_Mann_a3
_atom_type_scat_Cromer_Mann_a4
_atom_type_scat_Cromer_Mann_b1
_atom_type_scat_Cromer_Mann_b2
_atom_type_scat_Cromer_Mann_b3
_atom_type_scat_Cromer_Mann_b4
_atom_type_scat_Cromer_Mann_c
_atom_type_scat_source
_atom_type_scat_dispersion_source
C 0.00347 0.00161 2.31000 1.02000 1.58860 0.86500 20.84390 10.20750 0.56870 51.65120 0.215599998832 'International Tables Volume C Table 6.1.1.4 (pp. 500-502)' 'Henke, Gullikson and Davis, At. Data and Nucl. Data Tables, 1993, 54, 2'
Co 0.35655 0.96581 12.28410 7.34090 4.00340 2.34880 4.27910 0.27840 13.53590 71.16920 1.01180005074 'International Tables Volume C Table 6.1.1.4 (pp. 500-502)' 'Henke, Gullikson and Davis, At. Data and Nucl. Data Tables, 1993, 54, 2'
H 0.00000 0.00000 0.49300 0.32291 0.14019 0.04081 10.51090 26.12570 3.14236 57.79970 0.0030380000826 'International Tables Volume C Table 6.1.1.4 (pp. 500-502)' 'Henke, Gullikson and Davis, At. Data and Nucl. Data Tables, 1993, 54, 2'
O 0.01158 0.00611 3.04850 2.28680 1.54630 0.86700 13.27710 5.70110 0.32390 32.90890 0.250800013542 'International Tables Volume C Table 6.1.1.4 (pp. 500-502)' 'Henke, Gullikson and Davis, At. Data and Nucl. Data Tables, 1993, 54, 2'
N 0.00653 0.00323 12.21260 3.13220 2.01250 1.16630 0.00570 9.89330 28.99750 0.58260 -11.5290002823 'International Tables Volume C Table 6.1.1.4 (pp. 500-502)' 'Henke, Gullikson and Davis, At. Data and Nucl. Data Tables, 1993, 54, 2'
S 0.12424 0.12444 6.90530 5.20340 1.43790 1.58630 1.46790 22.21510 0.25360 56.17200 0.866900026798 'International Tables Volume C Table 6.1.1.4 (pp. 500-502)' 'Henke, Gullikson and Davis, At. Data and Nucl. Data Tables, 1993, 54, 2'

loop_
_geom_angle_atom_site_label_1
_geom_angle_atom_site_label_2
_geom_angle_atom_site_label_3
_geom_angle
_geom_angle_site_symmetry_1
_geom_angle_site_symmetry_3
_geom_angle_publ_flag
N4 Co1 N3 81.37(19) . . ?
N2 Co1 N3 129.02(19) . . ?
N2 Co1 N4 122.02(19) . . ?
N1 Co1 N3 124.62(19) . . ?
N1 Co1 N4 125.92(19) . . ?
N1 Co1 N2 80.42(19) . . ?
C26 S11 C28 94.3(2) . . ?
C36 S7 C38 94.1(2) . . ?
C25 S9 C23 94.1(2) . . ?
C34 S6 C35 94.5(2) . . ?
C16 S15 C17 93.9(2) . . ?
C18 S16 C16 93.2(2) . . ?
C15 S14 C13 93.7(2) . . ?
C33 S5 C35 93.9(2) . . ?
C15 S13 C14 94.1(2) . . ?
C6 S3 C7 94.0(2) . . ?
C36 S8 C37 93.8(2) . . ?
C3 S1 C5 92.9(2) . . ?
C5 S2 C4 93.4(2) . . ?
C25 S10 C24 94.3(2) . . ?
C6 S4 C8 94.0(2) . . ?
C26 S12 C27 93.5(2) . . ?
O22 S17 O21 115.1(2) . . ?
N2 S17 O21 106.8(2) . . ?
N2 S17 O22 112.8(3) . . ?
C50 S17 O21 106.8(3) . . ?
C50 S17 O22 107.0(3) . . ?
C50 S17 N2 107.8(3) . . ?
O24 S18 O23 114.7(3) . . ?
N1 S18 O23 106.9(2) . . ?
N1 S18 O24 112.7(2) . . ?
C49 S18 O23 109.3(3) . . ?
C49 S18 O24 106.5(3) . . ?
C49 S18 N1 106.5(3) . . ?
O19 S19 O20 114.9(3) . . ?
N3 S19 O20 106.5(2) . . ?
N3 S19 O19 112.7(2) . . ?
C48 S19 O20 107.4(3) . . ?
C48 S19 O19 106.5(3) . . ?
C48 S19 N3 108.7(3) . . ?
O18 S20 O17 115.2(2) . . ?
N4 S20 O17 113.3(2) . . ?
N4 S20 O18 107.3(3) . . ?
C47 S20 O17 106.0(3) . . ?
C47 S20 O18 107.4(3) . . ?
C47 S20 N4 107.2(3) . . ?
C32 O6 C34 110.2(4) . . ?
C29 O12 C27 110.0(4) . . ?
C30 O11 C28 110.7(4) . . ?
C12 O13 C14 109.4(4) . . ?
C1 O2 C3 110.2(4) . . ?
C31 O5 C33 108.9(4) . . ?
C21 O10 C24 110.0(4) . . ?
C2 O1 C4 109.5(4) . . ?
C11 O14 C13 109.8(4) . . ?
C19 O16 C17 110.0(4) . . ?
C10 O4 C8 110.3(4) . . ?
C40 O8 C37 109.3(4) . . ?
C20 O15 C18 109.2(4) . . ?
C9 O3 C7 108.9(4) . . ?
C22 O9 C23 110.5(4) . . ?
C39 O7 C38 110.8(4) . . ?
H27b O27 H27a 109.5 . . ?
S19 N3 Co1 123.3(3) . . ?
C41 N3 Co1 113.8(3) . . ?
C41 N3 S19 121.2(4) . . ?
S20 N4 Co1 122.1(3) . . ?
C46 N4 Co1 114.9(4) . . ?
C46 N4 S20 122.3(4) . . ?
O13 C14 S13 116.7(4) . . ?
C13 C14 S13 118.1(4) . . ?
C13 C14 O13 125.2(4) . . ?
S17 N2 Co1 121.6(3) . . ?
C51 N2 Co1 114.9(3) . . ?
C51 N2 S17 122.5(4) . . ?
O8 C37 S8 116.6(4) . . ?
C38 C37 S8 117.3(4) . . ?
C38 C37 O8 126.0(5) . . ?
S18 N1 Co1 120.6(3) . . ?
C56 N1 Co1 115.9(3) . . ?
C56 N1 S18 121.8(4) . . ?
S5 C35 S6 116.2(3) . . ?
C36 C35 S6 122.6(4) . . ?
C36 C35 S5 121.2(4) . . ?
H26b O26 H26a 109.5 . . ?
O11 C28 S11 117.2(4) . . ?
C27 C28 S11 117.9(4) . . ?
C27 C28 O11 124.9(4) . . ?
O1 C4 S2 117.0(4) . . ?
C3 C4 S2 117.9(4) . . ?
C3 C4 O1 125.1(4) . . ?
O6 C34 S6 117.4(4) . . ?
C33 C34 S6 117.7(4) . . ?
C33 C34 O6 124.9(4) . . ?
O16 C17 S15 117.5(4) . . ?
C18 C17 S15 117.8(4) . . ?
C18 C17 O16 124.7(4) . . ?
O3 C7 S3 116.6(4) . . ?
C8 C7 S3 117.7(4) . . ?
C8 C7 O3 125.7(5) . . ?
O10 C24 S10 116.9(4) . . ?
C23 C24 S10 117.1(4) . . ?
C23 C24 O10 126.0(4) . . ?
O12 C27 S12 117.0(4) . . ?
C28 C27 S12 117.6(4) . . ?
C28 C27 O12 125.3(4) . . ?
O9 C23 S9 117.8(4) . . ?
C24 C23 S9 117.7(4) . . ?
C24 C23 O9 124.5(4) . . ?
S2 C5 S1 117.9(3) . . ?
C6 C5 S1 121.0(4) . . ?
C6 C5 S2 121.2(4) . . ?
S16 C16 S15 117.4(3) . . ?
C15 C16 S15 122.1(4) . . ?
C15 C16 S16 120.5(4) . . ?
O7 C38 S7 117.7(4) . . ?
C37 C38 S7 118.0(4) . . ?
C37 C38 O7 124.3(5) . . ?
S10 C25 S9 116.7(3) . . ?
C26 C25 S9 121.5(4) . . ?
C26 C25 S10 121.8(4) . . ?
S8 C36 S7 116.7(3) . . ?
C35 C36 S7 121.7(4) . . ?
C35 C36 S8 121.6(4) . . ?
C11 C12 O13 110.1(4) . . ?
H12a C12 O13 109.6(3) . . ?
H12a C12 C11 109.6(3) . . ?
H12b C12 O13 109.6(3) . . ?
H12b C12 C11 109.6(3) . . ?
H12b C12 H12a 108.2 . . ?
C29 C30 O11 109.9(4) . . ?
H30a C30 O11 109.7(2) . . ?
H30a C30 C29 109.7(3) . . ?
H30b C30 O11 109.7(2) . . ?
H30b C30 C29 109.7(3) . . ?
H30b C30 H30a 108.2 . . ?
C31 C32 O6 111.1(4) . . ?
H32a C32 O6 109.4(3) . . ?
H32a C32 C31 109.4(3) . . ?
H32b C32 O6 109.4(2) . . ?
H32b C32 C31 109.4(3) . . ?
H32b C32 H32a 108.0 . . ?
O5 C33 S5 116.7(4) . . ?
C34 C33 S5 117.6(4) . . ?
C34 C33 O5 125.6(5) . . ?
O2 C3 S1 116.9(4) . . ?
C4 C3 S1 118.0(4) . . ?
C4 C3 O2 125.1(5) . . ?
O14 C13 S14 117.7(4) . . ?
C14 C13 S14 117.2(4) . . ?
C14 C13 O14 125.1(5) . . ?
O4 C8 S4 117.5(4) . . ?
C7 C8 S4 117.8(4) . . ?
C7 C8 O4 124.7(5) . . ?
O15 C18 S16 116.2(4) . . ?
C17 C18 S16 117.6(4) . . ?
C17 C18 O15 126.2(5) . . ?
S12 C26 S11 116.7(3) . . ?
C25 C26 S11 122.7(4) . . ?
C25 C26 S12 120.6(4) . . ?
C10 C9 O3 111.4(4) . . ?
H9a C9 O3 109.3(2) . . ?
H9a C9 C10 109.3(3) . . ?
H9b C9 O3 109.3(3) . . ?
H9b C9 C10 109.3(3) . . ?
H9b C9 H9a 108.0 . . ?
H25b O25 H25a 104.5 . . ?
C20 C19 O16 110.1(4) . . ?
H19a C19 O16 109.6(3) . . ?
H19a C19 C20 109.6(3) . . ?
H19b C19 O16 109.6(3) . . ?
H19b C19 C20 109.6(3) . . ?
H19b C19 H19a 108.1 . . ?
S4 C6 S3 116.6(3) . . ?
C5 C6 S3 122.5(4) . . ?
C5 C6 S4 120.9(4) . . ?
S13 C15 S14 116.9(3) . . ?
C16 C15 S14 121.7(4) . . ?
C16 C15 S13 121.3(4) . . ?
C39 C40 O8 111.9(4) . . ?
H40a C40 O8 109.2(3) . . ?
H40a C40 C39 109.2(3) . . ?
H40b C40 O8 109.2(3) . . ?
H40b C40 C39 109.2(3) . . ?
H40b C40 H40a 107.9 . . ?
C22 C21 O10 110.6(4) . . ?
H21a C21 O10 109.5(2) . . ?
H21a C21 C22 109.5(3) . . ?
H21b C21 O10 109.5(3) . . ?
H21b C21 C22 109.5(3) . . ?
H21b C21 H21a 108.1 . . ?
C41 C46 N4 114.9(5) . . ?
C02Q C46 N4 125.5(5) . . ?
C02Q C46 C41 119.5(5) . . ?
C2 C1 O2 111.1(4) . . ?
H1a C1 O2 109.4(3) . . ?
H1a C1 C2 109.4(3) . . ?
H1b C1 O2 109.4(3) . . ?
H1b C1 C2 109.4(3) . . ?
H1b C1 H1a 108.0 . . ?
C30 C29 O12 110.5(4) . . ?
H29a C29 O12 109.6(3) . . ?
H29a C29 C30 109.6(3) . . ?
H29b C29 O12 109.6(2) . . ?
H29b C29 C30 109.6(3) . . ?
H29b C29 H29a 108.1 . . ?
C32 C31 O5 110.8(4) . . ?
H31a C31 O5 109.5(3) . . ?
H31a C31 C32 109.5(3) . . ?
H31b C31 O5 109.5(3) . . ?
H31b C31 C32 109.5(3) . . ?
H31b C31 H31a 108.1 . . ?
C51 C56 N1 113.7(5) . . ?
C55 C56 N1 127.4(5) . . ?
C55 C56 C51 118.9(5) . . ?
C21 C22 O9 110.9(4) . . ?
H22a C22 O9 109.5(2) . . ?
H22a C22 C21 109.5(3) . . ?
H22b C22 O9 109.5(3) . . ?
H22b C22 C21 109.5(3) . . ?
H22b C22 H22a 108.0 . . ?
C46 C41 N3 114.9(5) . . ?
C42 C41 N3 125.4(5) . . ?
C42 C41 C46 119.6(5) . . ?
C56 C51 N2 115.0(5) . . ?
C52 C51 N2 125.3(5) . . ?
C52 C51 C56 119.7(5) . . ?
C12 C11 O14 112.0(4) . . ?
H11a C11 O14 109.2(3) . . ?
H11a C11 C12 109.2(3) . . ?
H11b C11 O14 109.2(3) . . ?
H11b C11 C12 109.2(3) . . ?
H11b C11 H11a 107.9 . . ?
C40 C39 O7 110.8(4) . . ?
H39a C39 O7 109.5(3) . . ?
H39a C39 C40 109.5(3) . . ?
H39b C39 O7 109.5(3) . . ?
H39b C39 C40 109.5(3) . . ?
H39b C39 H39a 108.1 . . ?
C9 C10 O4 110.5(4) . . ?
H10a C10 O4 109.5(3) . . ?
H10a C10 C9 109.5(3) . . ?
H10b C10 O4 109.5(3) . . ?
H10b C10 C9 109.5(3) . . ?
H10b C10 H10a 108.1 . . ?
C19 C20 O15 110.8(4) . . ?
H20a C20 O15 109.5(2) . . ?
H20a C20 C19 109.5(3) . . ?
H20b C20 O15 109.5(3) . . ?
H20b C20 C19 109.5(3) . . ?
H20b C20 H20a 108.1 . . ?
C1 C2 O1 110.9(4) . . ?
H2a C2 O1 109.5(3) . . ?
H2a C2 C1 109.5(3) . . ?
H2b C2 O1 109.5(2) . . ?
H2b C2 C1 109.5(3) . . ?
H2b C2 H2a 108.0 . . ?
C43 C42 C41 121.0(5) . . ?
H42 C42 C41 119.5(3) . . ?
H42 C42 C43 119.5(3) . . ?
C44 C02Q C46 120.1(5) . . ?
H02Q C02Q C46 120.0(3) . . ?
H02Q C02Q C44 120.0(3) . . ?
C44 C43 C42 119.9(5) . . ?
H43 C43 C42 120.1(3) . . ?
H43 C43 C44 120.1(3) . . ?
C54 C55 C56 121.9(5) . . ?
H55 C55 C56 119.1(3) . . ?
H55 C55 C54 119.1(3) . . ?
H48a C48 S19 109.5 . . ?
H48b C48 S19 109.5 . . ?
H48b C48 H48a 109.5 . . ?
H48c C48 S19 109.5 . . ?
H48c C48 H48a 109.5 . . ?
H48c C48 H48b 109.5 . . ?
H49a C49 S18 109.5 . . ?
H49b C49 S18 109.5 . . ?
H49b C49 H49a 109.5 . . ?
H49c C49 S18 109.5 . . ?
H49c C49 H49a 109.5 . . ?
H49c C49 H49b 109.5 . . ?
C43 C44 C02Q 119.8(5) . . ?
H44 C44 C02Q 120.1(3) . . ?
H44 C44 C43 120.1(3) . . ?
C54 C53 C52 119.7(6) . . ?
H53 C53 C52 120.1(4) . . ?
H53 C53 C54 120.1(3) . . ?
C53 C52 C51 119.9(5) . . ?
H52 C52 C51 120.0(3) . . ?
H52 C52 C53 120.0(4) . . ?
H47a C47 S20 109.5 . . ?
H47b C47 S20 109.5 . . ?
H47b C47 H47a 109.5 . . ?
H47c C47 S20 109.5 . . ?
H47c C47 H47a 109.5 . . ?
H47c C47 H47b 109.5 . . ?
C53 C54 C55 119.9(5) . . ?
H54 C54 C55 120.1(3) . . ?
H54 C54 C53 120.1(3) . . ?
H50a C50 S17 109.5 . . ?
H50b C50 S17 109.5 . . ?
H50b C50 H50a 109.5 . . ?
H50c C50 S17 109.5 . . ?
H50c C50 H50a 109.5 . . ?
H50c C50 H50b 109.5 . . ?

loop_
_geom_bond_atom_site_label_1
_geom_bond_atom_site_label_2
_geom_bond_distance
_geom_bond_site_symmetry_2
_geom_bond_publ_flag
Co1 N3 2.020(5) . ?
Co1 N4 2.021(5) . ?
Co1 N2 2.009(5) . ?
Co1 N1 2.009(5) . ?
S11 C28 1.751(5) . ?
S11 C26 1.737(5) . ?
S7 C38 1.751(5) . ?
S7 C36 1.761(5) . ?
S9 C23 1.754(5) . ?
S9 C25 1.755(5) . ?
S6 C35 1.746(5) . ?
S6 C34 1.753(5) . ?
S15 C17 1.756(5) . ?
S15 C16 1.738(5) . ?
S16 C16 1.758(5) . ?
S16 C18 1.767(5) . ?
S14 C13 1.753(5) . ?
S14 C15 1.763(5) . ?
S5 C35 1.774(5) . ?
S5 C33 1.754(5) . ?
S13 C14 1.743(5) . ?
S13 C15 1.743(5) . ?
S3 C7 1.759(5) . ?
S3 C6 1.753(5) . ?
S8 C37 1.772(5) . ?
S8 C36 1.754(5) . ?
S1 C5 1.755(5) . ?
S1 C3 1.751(5) . ?
S2 C4 1.744(5) . ?
S2 C5 1.745(5) . ?
S10 C24 1.760(5) . ?
S10 C25 1.752(5) . ?
S4 C8 1.749(5) . ?
S4 C6 1.764(5) . ?
S12 C27 1.761(5) . ?
S12 C26 1.768(5) . ?
S17 O21 1.471(4) . ?
S17 O22 1.464(4) . ?
S17 N2 1.595(5) . ?
S17 C50 1.773(6) . ?
S18 O23 1.457(4) . ?
S18 O24 1.476(4) . ?
S18 N1 1.597(5) . ?
S18 C49 1.782(6) . ?
S19 O20 1.457(5) . ?
S19 O19 1.472(4) . ?
S19 N3 1.600(5) . ?
S19 C48 1.782(6) . ?
S20 O17 1.461(4) . ?
S20 O18 1.470(4) . ?
S20 N4 1.588(5) . ?
S20 C47 1.783(6) . ?
O6 C34 1.367(6) . ?
O6 C32 1.471(6) . ?
O12 C27 1.362(6) . ?
O12 C29 1.467(6) . ?
O11 C28 1.373(6) . ?
O11 C30 1.479(6) . ?
O13 C14 1.367(6) . ?
O13 C12 1.478(6) . ?
O2 C3 1.365(6) . ?
O2 C1 1.459(6) . ?
O5 C33 1.374(6) . ?
O5 C31 1.472(6) . ?
O10 C24 1.348(6) . ?
O10 C21 1.486(6) . ?
O1 C4 1.370(6) . ?
O1 C2 1.459(6) . ?
O14 C13 1.359(6) . ?
O14 C11 1.469(7) . ?
O16 C17 1.366(6) . ?
O16 C19 1.468(6) . ?
O4 C8 1.369(6) . ?
O4 C10 1.456(6) . ?
O8 C37 1.359(6) . ?
O8 C40 1.470(6) . ?
O15 C18 1.364(6) . ?
O15 C20 1.471(6) . ?
O3 C7 1.370(6) . ?
O3 C9 1.460(6) . ?
O9 C23 1.371(6) . ?
O9 C22 1.455(6) . ?
O7 C38 1.369(6) . ?
O7 C39 1.468(6) . ?
O27 H27a 0.8700 . ?
O27 H27b 0.8700 . ?
N3 C41 1.439(7) . ?
N4 C46 1.412(7) . ?
C14 C13 1.366(7) . ?
N2 C51 1.435(7) . ?
C37 C38 1.358(7) . ?
N1 C56 1.429(7) . ?
C35 C36 1.377(7) . ?
O26 H26a 0.8700 . ?
O26 H26b 0.8700 . ?
C28 C27 1.348(7) . ?
C4 C3 1.361(7) . ?
C34 C33 1.359(7) . ?
C17 C18 1.348(7) . ?
C7 C8 1.360(7) . ?
C24 C23 1.367(7) . ?
C5 C6 1.386(7) . ?
C16 C15 1.387(7) . ?
C25 C26 1.387(7) . ?
C12 C11 1.511(8) . ?
C12 H12a 0.9900 . ?
C12 H12b 0.9900 . ?
C30 C29 1.536(7) . ?
C30 H30a 0.9900 . ?
C30 H30b 0.9900 . ?
C32 C31 1.516(7) . ?
C32 H32a 0.9900 . ?
C32 H32b 0.9900 . ?
C9 C10 1.527(7) . ?
C9 H9a 0.9900 . ?
C9 H9b 0.9900 . ?
O25 H25a 0.8700 . ?
O25 H25b 0.8700 . ?
C19 C20 1.523(7) . ?
C19 H19a 0.9900 . ?
C19 H19b 0.9900 . ?
C40 C39 1.507(8) . ?
C40 H40a 0.9900 . ?
C40 H40b 0.9900 . ?
C21 C22 1.534(7) . ?
C21 H21a 0.9900 . ?
C21 H21b 0.9900 . ?
C46 C41 1.432(7) . ?
C46 C02Q 1.384(8) . ?
C1 C2 1.526(8) . ?
C1 H1a 0.9900 . ?
C1 H1b 0.9900 . ?
C29 H29a 0.9900 . ?
C29 H29b 0.9900 . ?
C31 H31a 0.9900 . ?
C31 H31b 0.9900 . ?
C56 C51 1.412(8) . ?
C56 C55 1.402(8) . ?
C22 H22a 0.9900 . ?
C22 H22b 0.9900 . ?
C41 C42 1.405(7) . ?
C51 C52 1.414(8) . ?
C11 H11a 0.9900 . ?
C11 H11b 0.9900 . ?
C39 H39a 0.9900 . ?
C39 H39b 0.9900 . ?
C10 H10a 0.9900 . ?
C10 H10b 0.9900 . ?
C20 H20a 0.9900 . ?
C20 H20b 0.9900 . ?
C2 H2a 0.9900 . ?
C2 H2b 0.9900 . ?
C42 C43 1.375(8) . ?
C42 H42 0.9500 . ?
C02Q C44 1.426(8) . ?
C02Q H02Q 0.9500 . ?
C43 C44 1.414(8) . ?
C43 H43 0.9500 . ?
C55 C54 1.377(8) . ?
C55 H55 0.9500 . ?
C48 H48a 0.9800 . ?
C48 H48b 0.9800 . ?
C48 H48c 0.9800 . ?
C49 H49a 0.9800 . ?
C49 H49b 0.9800 . ?
C49 H49c 0.9800 . ?
C44 H44 0.9500 . ?
C53 C52 1.409(8) . ?
C53 C54 1.404(9) . ?
C53 H53 0.9500 . ?
C52 H52 0.9500 . ?
C47 H47a 0.9800 . ?
C47 H47b 0.9800 . ?
C47 H47c 0.9800 . ?
C54 H54 0.9500 . ?
C50 H50a 0.9800 . ?
C50 H50b 0.9800 . ?
C50 H50c 0.9800 . ?
